data_7243801
loop_
_publ_author_name
'Oulmidi, Afaf'
'Radi, Smaail'
'Idir, Abderrazak'
'Zyad, Abdelmajid'
'Kabach, Imad'
'Nhiri, Mohamed'
'Robeyns, Koen'
'Rotaru, Aurelian'
'Garcia, Yann'

_publ_section_title
;
 Synthesis and cytotoxicity against tumor cells of pincer N-heterocyclic
 ligands and their transition metal complexes
;
_journal_issue 55
_journal_name_full 'RSC Advances'
_journal_page_first 34742
_journal_page_last 34753
_journal_paper_doi 10.1039/D1RA05918A
_journal_volume 11
_journal_year 2021
_chemical_formula_moiety 'C38 H42 N10 Ni O8, 2(Cl O4) [+ solvent]'
_chemical_formula_sum 'C38 H42 Cl2 N10 Ni O16'
_chemical_formula_weight 1024.42
_space_group_crystal_system monoclinic
_space_group_IT_number 15
_space_group_name_Hall '-C 2yc'
_space_group_name_H-M_alt 'C 1 2/c 1'
_atom_sites_solution_hydrogens geom
_audit_creation_method SHELXL-2014/7
_audit_update_record
;
2021-03-27 deposited with the CCDC.	2021-10-20 downloaded from the CCDC.
;
_cell_angle_alpha 90
_cell_angle_beta 105.786(4)
_cell_angle_gamma 90
_cell_formula_units_Z 8
_cell_length_a 29.5243(11)
_cell_length_b 13.8841(4)
_cell_length_c 22.5685(9)
_cell_measurement_reflns_used 17306
_cell_measurement_temperature 150(2)
_cell_measurement_theta_max 25.6440
_cell_measurement_theta_min 3.0450
_cell_volume 8902.3(6)
_computing_cell_refinement 'CrysAlisPro 1.171.40.16b (Rigaku OD, 2018)'
_computing_data_collection MAR
_computing_data_reduction 'CrysAlisPro 1.171.40.16b (Rigaku OD, 2018)'
_computing_molecular_graphics 'MERCURY (Macrae et al., 2008)'
_computing_publication_material
;

'MERCURY (Macrae et al., 2008), Platon (Spek, 2009)'



;
_computing_structure_refinement 'SHELXL-2014/7 (Sheldrick, 2014)'
_computing_structure_solution 'SHELXT (Sheldrick, 2015)'
_diffrn_ambient_temperature 150(2)
_diffrn_measured_fraction_theta_full 0.994
_diffrn_measured_fraction_theta_max 0.994
_diffrn_measurement_device_type 'MAR345 image plate'
_diffrn_measurement_method '120 images, \D\F 2.0\% '
_diffrn_radiation_monochromator 'Xenocs Fox3D mirror'
_diffrn_radiation_type MoK\a
_diffrn_radiation_wavelength 0.71073
_diffrn_reflns_av_R_equivalents 0.0353
_diffrn_reflns_av_unetI/netI 0.0210
_diffrn_reflns_Laue_measured_fraction_full 0.994
_diffrn_reflns_Laue_measured_fraction_max 0.994
_diffrn_reflns_limit_h_max 36
_diffrn_reflns_limit_h_min -36
_diffrn_reflns_limit_k_max 16
_diffrn_reflns_limit_k_min -16
_diffrn_reflns_limit_l_max 27
_diffrn_reflns_limit_l_min -27
_diffrn_reflns_number 39648
_diffrn_reflns_point_group_measured_fraction_full 0.994
_diffrn_reflns_point_group_measured_fraction_max 0.994
_diffrn_reflns_theta_full 25.242
_diffrn_reflns_theta_max 25.689
_diffrn_reflns_theta_min 2.846
_diffrn_source 'Rigaku UltraX 18 rotating anode'
_exptl_absorpt_coefficient_mu 0.639
_exptl_absorpt_correction_T_max 1.00000
_exptl_absorpt_correction_T_min 0.71206
_exptl_absorpt_correction_type multi-scan
_exptl_absorpt_process_details
;
CrysAlisPro, Agilent Technologies,
Version 1.171.37.35 (release 13-08-2014 CrysAlis171 .NET)
(compiled Aug 13 2014,18:06:01)
Empirical absorption correction using spherical harmonics,
 implemented in SCALE3 ABSPACK scaling algorithm.
;
_exptl_crystal_colour blue-violet
_exptl_crystal_density_diffrn 1.529
_exptl_crystal_description block
_exptl_crystal_F_000 4240
_exptl_crystal_recrystallization_method 'diffusion of ether in nitromethane solution'
_exptl_crystal_size_max 0.50
_exptl_crystal_size_mid 0.40
_exptl_crystal_size_min 0.20
_refine_diff_density_max 0.515
_refine_diff_density_min -0.452
_refine_diff_density_rms 0.052
_refine_ls_extinction_method none
_refine_ls_goodness_of_fit_ref 1.039
_refine_ls_hydrogen_treatment constr
_refine_ls_matrix_type full
_refine_ls_number_parameters 628
_refine_ls_number_reflns 8411
_refine_ls_number_restraints 10
_refine_ls_restrained_S_all 1.038
_refine_ls_R_factor_all 0.0400
_refine_ls_R_factor_gt 0.0369
_refine_ls_shift/su_max 0.002
_refine_ls_shift/su_mean 0.000
_refine_ls_structure_factor_coef Fsqd
_refine_ls_weighting_details 'w=1/[\s^2^(Fo^2^)+(0.0451P)^2^+15.1338P] where P=(Fo^2^+2Fc^2^)/3'
_refine_ls_weighting_scheme calc
_refine_ls_wR_factor_gt 0.0931
_refine_ls_wR_factor_ref 0.0953
_reflns_Friedel_coverage 0.000
_reflns_number_gt 7796
_reflns_number_total 8411
_reflns_threshold_expression 'I > 2\s(I)'
_cod_data_source_file d1ra05918a2.cif
_cod_data_source_block yg_B1M6_2
_cod_original_cell_volume 8902.4(6)
_cod_original_sg_symbol_H-M 'C 2/c'
_cod_database_code 7243801
_shelx_shelxl_version_number 2014/7
_shelx_space_group_comment
;
The symmetry employed for this shelxl refinement is uniquely defined
by the following loop, which should always be used as a source of
symmetry information in preference to the above space-group names.
They are only intended as comments.
;

loop_
_space_group_symop_operation_xyz
'x, y, z'
'-x, y, -z+1/2'
'x+1/2, y+1/2, z'
'-x+1/2, y+1/2, -z+1/2'
'-x, -y, -z'
'x, -y, z-1/2'
'-x+1/2, -y+1/2, -z'
'x+1/2, -y+1/2, z-1/2'

loop_
_atom_site_label
_atom_site_type_symbol
_atom_site_fract_x
_atom_site_fract_y
_atom_site_fract_z
_atom_site_U_iso_or_equiv
_atom_site_adp_type
_atom_site_occupancy
_atom_site_site_symmetry_order
_atom_site_calc_flag
_atom_site_refinement_flags_posn
_atom_site_refinement_flags_adp
_atom_site_refinement_flags_occupancy
_atom_site_disorder_assembly
_atom_site_disorder_group
Ni1 Ni 0.63051(2) 0.81145(2) 0.39095(2) 0.02006(8) Uani 1 1 d . . . . .
N2 N 0.65922(5) 0.94297(11) 0.39857(7) 0.0216(3) Uani 1 1 d . . . . .
C3 C 0.70576(6) 0.95188(14) 0.41351(8) 0.0233(4) Uani 1 1 d . . . . .
C4 C 0.72854(7) 1.03922(14) 0.42813(9) 0.0279(4) Uani 1 1 d . . . . .
H4 H 0.7619 1.0440 0.4395 0.033 Uiso 1 1 calc R U . . .
C5 C 0.70015(8) 1.11947(15) 0.42527(10) 0.0324(4) Uani 1 1 d . . . . .
H5 H 0.7144 1.1807 0.4359 0.039 Uiso 1 1 calc R U . . .
C6 C 0.65158(7) 1.11245(14) 0.40730(10) 0.0308(4) Uani 1 1 d . . . . .
H6 H 0.6321 1.1677 0.4042 0.037 Uiso 1 1 calc R U . . .
C7 C 0.63265(7) 1.02137(14) 0.39402(8) 0.0246(4) Uani 1 1 d . . . . .
N8 N 0.72909(5) 0.86282(11) 0.41269(7) 0.0223(3) Uani 1 1 d . . . . .
N9 N 0.70581(5) 0.78069(11) 0.42090(7) 0.0221(3) Uani 1 1 d . . . . .
C10 C 0.73445(7) 0.70928(14) 0.41437(8) 0.0241(4) Uani 1 1 d . . . . .
C11 C 0.77486(7) 0.74469(15) 0.40118(9) 0.0287(4) Uani 1 1 d . . . . .
H11 H 0.8000 0.7080 0.3941 0.034 Uiso 1 1 calc R U . . .
C12 C 0.77093(7) 0.84301(15) 0.40042(9) 0.0278(4) Uani 1 1 d . . . . .
C13 C 0.80363(8) 0.91705(17) 0.38859(13) 0.0420(6) Uani 1 1 d . . . . .
H13A H 0.7859 0.9640 0.3587 0.063 Uiso 1 1 calc R U . . .
H13B H 0.8274 0.8861 0.3720 0.063 Uiso 1 1 calc R U . . .
H13C H 0.8191 0.9500 0.4272 0.063 Uiso 1 1 calc R U . . .
C14 C 0.72444(7) 0.60731(14) 0.42696(9) 0.0255(4) Uani 1 1 d . . . . .
O15 O 0.70365(5) 0.58441(10) 0.46379(6) 0.0301(3) Uani 1 1 d . . . . .
O16 O 0.74305(6) 0.54767(10) 0.39391(7) 0.0363(3) Uani 1 1 d . . . . .
C17 C 0.74277(10) 0.44417(15) 0.40847(12) 0.0440(6) Uani 1 1 d . . . . .
H17A H 0.7174 0.4304 0.4282 0.053 Uiso 1 1 calc R U . . .
H17B H 0.7732 0.4258 0.4375 0.053 Uiso 1 1 calc R U . . .
C18 C 0.73507(10) 0.38781(17) 0.35069(12) 0.0454(6) Uani 1 1 d . . . . .
H18A H 0.7035 0.4012 0.3240 0.068 Uiso 1 1 calc R U . . .
H18B H 0.7379 0.3189 0.3605 0.068 Uiso 1 1 calc R U . . .
H18C H 0.7587 0.4061 0.3295 0.068 Uiso 1 1 calc R U . . .
N19 N 0.58391(6) 1.00035(11) 0.37402(7) 0.0246(3) Uani 1 1 d . . . . .
N20 N 0.57151(5) 0.90524(12) 0.36723(7) 0.0244(3) Uani 1 1 d . . . . .
C21 C 0.52509(7) 0.90613(15) 0.34224(9) 0.0283(4) Uani 1 1 d . . . . .
C22 C 0.50770(7) 0.99991(16) 0.33241(10) 0.0324(4) Uani 1 1 d . . . . .
H22 H 0.4759 1.0186 0.3151 0.039 Uiso 1 1 calc R U . . .
C23 C 0.54556(7) 1.05959(15) 0.35256(9) 0.0297(4) Uani 1 1 d . . . . .
C24 C 0.54641(8) 1.16691(16) 0.35081(12) 0.0406(5) Uani 1 1 d . . . . .
H24A H 0.5571 1.1920 0.3929 0.061 Uiso 1 1 calc R U . . .
H24B H 0.5147 1.1911 0.3311 0.061 Uiso 1 1 calc R U . . .
H24C H 0.5680 1.1882 0.3273 0.061 Uiso 1 1 calc R U . . .
C25 C 0.49605(7) 0.81819(16) 0.32693(10) 0.0338(5) Uani 1 1 d . . . . .
O26 O 0.45498(6) 0.82175(13) 0.30173(10) 0.0587(5) Uani 1 1 d . . . . .
O27 O 0.51988(5) 0.73791(12) 0.34343(9) 0.0494(5) Uani 1 1 d . . . . .
C28 C 0.49235(9) 0.64920(19) 0.32918(15) 0.0587(8) Uani 1 1 d . . . . .
H28A H 0.5134 0.5947 0.3269 0.070 Uiso 1 1 calc R U . . .
H28B H 0.4689 0.6555 0.2886 0.070 Uiso 1 1 calc R U . . .
C29 C 0.46800(12) 0.6296(3) 0.37704(16) 0.0765(11) Uani 1 1 d . . . . .
H29A H 0.4905 0.6341 0.4178 0.115 Uiso 1 1 calc R U . . .
H29B H 0.4544 0.5647 0.3712 0.115 Uiso 1 1 calc R U . . .
H29C H 0.4428 0.6770 0.3739 0.115 Uiso 1 1 calc R U . . .
N32 N 0.61468(5) 0.67068(11) 0.38178(7) 0.0222(3) Uani 1 1 d . . . . .
C33 C 0.62054(7) 0.62288(14) 0.33307(9) 0.0256(4) Uani 1 1 d . . . . .
C34 C 0.61463(8) 0.52403(15) 0.32687(10) 0.0337(5) Uani 1 1 d . . . . .
H34 H 0.6174 0.4913 0.2911 0.040 Uiso 1 1 calc R U . . .
C35 C 0.60452(8) 0.47515(15) 0.37518(11) 0.0365(5) Uani 1 1 d . . . . .
H35 H 0.6007 0.4072 0.3727 0.044 Uiso 1 1 calc R U . . .
C36 C 0.59978(8) 0.52289(15) 0.42696(10) 0.0325(4) Uani 1 1 d . . . . .
H36 H 0.5936 0.4892 0.4605 0.039 Uiso 1 1 calc R U . . .
C37 C 0.60448(6) 0.62189(14) 0.42755(9) 0.0249(4) Uani 1 1 d . . . . .
N38 N 0.63317(6) 0.68420(11) 0.29004(7) 0.0252(3) Uani 1 1 d . . . . .
N39 N 0.63321(5) 0.78133(11) 0.30094(7) 0.0238(3) Uani 1 1 d . . . . .
C40 C 0.64626(7) 0.82175(15) 0.25485(9) 0.0273(4) Uani 1 1 d . . . . .
C41 C 0.65533(7) 0.75208(16) 0.21482(9) 0.0331(5) Uani 1 1 d . . . . .
H41 H 0.6655 0.7633 0.1789 0.040 Uiso 1 1 calc R U . . .
C42 C 0.64684(7) 0.66486(16) 0.23737(9) 0.0312(4) Uani 1 1 d . . . . .
C43 C 0.65116(10) 0.56721(17) 0.21237(11) 0.0439(6) Uani 1 1 d . . . . .
H43A H 0.6610 0.5730 0.1744 0.066 Uiso 1 1 calc R U . . .
H43B H 0.6207 0.5344 0.2034 0.066 Uiso 1 1 calc R U . . .
H43C H 0.6746 0.5299 0.2428 0.066 Uiso 1 1 calc R U . . .
C44 C 0.64562(7) 0.92828(15) 0.24783(9) 0.0292(4) Uani 1 1 d . . . . .
O45 O 0.62253(6) 0.98201(11) 0.26893(7) 0.0371(3) Uani 1 1 d . . . . .
O46 O 0.67333(6) 0.95344(12) 0.21251(8) 0.0453(4) Uani 1 1 d . . . . .
C47 C 0.67546(10) 1.05663(19) 0.19993(12) 0.0484(6) Uani 1 1 d . . . . .
H47A H 0.6444 1.0864 0.1968 0.058 Uiso 1 1 calc R U . . .
H47B H 0.6829 1.0659 0.1601 0.058 Uiso 1 1 calc R U . . .
C48 C 0.71210(13) 1.1045(3) 0.24986(16) 0.0770(10) Uani 1 1 d . . . . .
H48A H 0.7022 1.1040 0.2880 0.116 Uiso 1 1 calc R U . . .
H48B H 0.7162 1.1711 0.2380 0.116 Uiso 1 1 calc R U . . .
H48C H 0.7419 1.0697 0.2565 0.116 Uiso 1 1 calc R U . . .
N49 N 0.60017(6) 0.68289(11) 0.47594(7) 0.0245(3) Uani 1 1 d . . . . .
N50 N 0.61379(6) 0.77682(11) 0.47407(7) 0.0239(3) Uani 1 1 d . . . . .
C51 C 0.60048(7) 0.81979(14) 0.51940(9) 0.0259(4) Uani 1 1 d . . . . .
C52 C 0.57863(7) 0.75538(15) 0.55007(9) 0.0316(4) Uani 1 1 d . . . . .
H52 H 0.5661 0.7695 0.5837 0.038 Uiso 1 1 calc R U . . .
C53 C 0.57877(7) 0.66828(15) 0.52245(9) 0.0299(4) Uani 1 1 d . . . . .
C54 C 0.56050(9) 0.57427(16) 0.53819(11) 0.0402(5) Uani 1 1 d . . . . .
H54A H 0.5438 0.5844 0.5697 0.060 Uiso 1 1 calc R U . . .
H54B H 0.5869 0.5300 0.5540 0.060 Uiso 1 1 calc R U . . .
H54C H 0.5389 0.5467 0.5012 0.060 Uiso 1 1 calc R U . . .
C55 C 0.61005(7) 0.92402(15) 0.53198(9) 0.0297(4) Uani 1 1 d . . . . .
O56 O 0.64095(6) 0.96720(12) 0.51891(8) 0.0449(4) Uani 1 1 d . . . . .
O57 O 0.58046(6) 0.95855(11) 0.56178(9) 0.0467(4) Uani 1 1 d . . . . .
C58 C 0.58291(10) 1.06149(18) 0.57599(15) 0.0550(7) Uani 1 1 d . . . . .
H58A H 0.6132 1.0882 0.5725 0.066 Uiso 1 1 calc R U . . .
H58B H 0.5811 1.0717 0.6187 0.066 Uiso 1 1 calc R U . . .
C59 C 0.54281(12) 1.1114(2) 0.53181(15) 0.0643(8) Uani 1 1 d . . . . .
H59A H 0.5452 1.1022 0.4897 0.096 Uiso 1 1 calc R U . . .
H59B H 0.5439 1.1804 0.5414 0.096 Uiso 1 1 calc R U . . .
H59C H 0.5130 1.0844 0.5354 0.096 Uiso 1 1 calc R U . . .
Cl81 Cl 0.60201(3) 0.29333(5) 0.21784(3) 0.04958(16) Uani 1 1 d . . . . .
O82 O 0.64223(10) 0.2897(2) 0.19516(12) 0.0990(10) Uani 1 1 d . . . . .
O83 O 0.61586(8) 0.30416(14) 0.28291(9) 0.0587(5) Uani 1 1 d . . . . .
O84 O 0.57361(14) 0.37423(19) 0.19130(14) 0.1221(12) Uani 1 1 d . . . . .
O85 O 0.57544(7) 0.20817(14) 0.20053(9) 0.0561(5) Uani 1 1 d . . . . .
Cl86 Cl 0.85080(4) 0.19312(7) 0.47389(4) 0.03170(19) Uani 0.919(3) 1 d D . P A 1
O87 O 0.81641(11) 0.17658(19) 0.50609(13) 0.0739(8) Uani 0.919(3) 1 d D . P A 1
O88 O 0.89436(8) 0.20746(17) 0.51857(11) 0.0687(7) Uani 0.919(3) 1 d D . P A 1
O89 O 0.85341(10) 0.11059(15) 0.43759(11) 0.0689(7) Uani 0.919(3) 1 d D . P A 1
O90 O 0.83890(10) 0.27553(15) 0.43592(11) 0.0665(7) Uani 0.919(3) 1 d D . P A 1
Cl6B Cl 0.8450(5) 0.1898(9) 0.4603(5) 0.03170(19) Uani 0.081(3) 1 d D . P A 2
O87B O 0.8292(11) 0.1433(19) 0.5068(11) 0.0739(8) Uani 0.081(3) 1 d D . P A 2
O88B O 0.8854(6) 0.1396(16) 0.4546(11) 0.0687(7) Uani 0.081(3) 1 d D . P A 2
O89B O 0.8082(7) 0.1790(15) 0.4049(8) 0.0689(7) Uani 0.081(3) 1 d D . P A 2
O90B O 0.8552(9) 0.2882(10) 0.4732(11) 0.0665(7) Uani 0.081(3) 1 d D . P A 2

loop_
_atom_site_aniso_label
_atom_site_aniso_U_11
_atom_site_aniso_U_22
_atom_site_aniso_U_33
_atom_site_aniso_U_23
_atom_site_aniso_U_13
_atom_site_aniso_U_12
Ni1 0.01973(13) 0.02114(13) 0.01994(13) -0.00012(9) 0.00643(9) -0.00290(9)
N2 0.0224(8) 0.0233(8) 0.0194(7) -0.0001(6) 0.0061(6) -0.0027(6)
C3 0.0238(9) 0.0260(9) 0.0209(9) -0.0002(7) 0.0074(7) -0.0014(7)
C4 0.0259(10) 0.0274(10) 0.0296(10) -0.0012(8) 0.0064(8) -0.0048(8)
C5 0.0360(11) 0.0244(10) 0.0365(11) -0.0026(8) 0.0093(9) -0.0065(8)
C6 0.0328(11) 0.0243(10) 0.0355(11) -0.0011(8) 0.0098(9) 0.0011(8)
C7 0.0253(9) 0.0267(10) 0.0229(9) 0.0011(7) 0.0083(7) 0.0003(7)
N8 0.0202(7) 0.0228(8) 0.0242(8) -0.0016(6) 0.0064(6) -0.0037(6)
N9 0.0218(8) 0.0227(8) 0.0220(7) 0.0003(6) 0.0061(6) -0.0034(6)
C10 0.0244(9) 0.0257(9) 0.0215(9) -0.0006(7) 0.0048(7) 0.0006(7)
C11 0.0245(10) 0.0309(10) 0.0328(10) -0.0024(8) 0.0114(8) 0.0012(8)
C12 0.0224(9) 0.0327(10) 0.0301(10) -0.0034(8) 0.0102(8) -0.0033(8)
C13 0.0331(12) 0.0358(12) 0.0658(16) -0.0012(11) 0.0282(11) -0.0056(9)
C14 0.0239(9) 0.0268(10) 0.0250(9) 0.0000(8) 0.0050(8) 0.0029(8)
O15 0.0315(7) 0.0309(7) 0.0296(7) 0.0051(6) 0.0110(6) 0.0024(6)
O16 0.0501(9) 0.0230(7) 0.0429(8) 0.0006(6) 0.0250(7) 0.0030(6)
C17 0.0677(17) 0.0223(10) 0.0477(13) 0.0027(9) 0.0254(12) 0.0041(10)
C18 0.0564(15) 0.0313(12) 0.0507(14) -0.0038(10) 0.0186(12) -0.0004(11)
N19 0.0235(8) 0.0250(8) 0.0262(8) 0.0016(6) 0.0082(6) 0.0012(6)
N20 0.0225(8) 0.0267(8) 0.0249(8) 0.0013(6) 0.0077(6) -0.0021(6)
C21 0.0224(9) 0.0365(11) 0.0265(10) 0.0058(8) 0.0076(8) -0.0010(8)
C22 0.0237(10) 0.0395(12) 0.0341(11) 0.0105(9) 0.0079(8) 0.0044(8)
C23 0.0272(10) 0.0331(11) 0.0306(10) 0.0084(8) 0.0109(8) 0.0055(8)
C24 0.0347(12) 0.0314(11) 0.0552(14) 0.0106(10) 0.0111(11) 0.0073(9)
C25 0.0247(11) 0.0411(12) 0.0340(11) 0.0059(9) 0.0052(9) -0.0030(9)
O26 0.0275(9) 0.0501(11) 0.0826(14) 0.0153(10) -0.0123(9) -0.0080(7)
O27 0.0257(8) 0.0335(9) 0.0806(13) 0.0032(8) 0.0002(8) -0.0043(7)
C28 0.0391(14) 0.0392(14) 0.088(2) 0.0052(14) -0.0001(14) -0.0091(11)
C29 0.068(2) 0.072(2) 0.072(2) 0.0294(17) -0.0112(16) -0.0293(17)
N32 0.0205(7) 0.0233(8) 0.0230(8) -0.0009(6) 0.0061(6) -0.0018(6)
C33 0.0223(9) 0.0274(10) 0.0265(9) -0.0020(8) 0.0056(7) -0.0006(7)
C34 0.0386(12) 0.0288(10) 0.0343(11) -0.0080(9) 0.0107(9) -0.0012(9)
C35 0.0434(13) 0.0231(10) 0.0437(12) -0.0029(9) 0.0130(10) -0.0043(9)
C36 0.0366(11) 0.0263(10) 0.0355(11) 0.0020(8) 0.0116(9) -0.0047(8)
C37 0.0223(9) 0.0255(9) 0.0266(9) 0.0012(8) 0.0064(7) -0.0035(7)
N38 0.0250(8) 0.0285(8) 0.0222(8) -0.0023(6) 0.0067(6) 0.0013(6)
N39 0.0232(8) 0.0251(8) 0.0231(8) -0.0007(6) 0.0066(6) -0.0015(6)
C40 0.0220(9) 0.0362(11) 0.0232(9) 0.0034(8) 0.0055(8) 0.0001(8)
C41 0.0307(11) 0.0453(12) 0.0260(10) 0.0024(9) 0.0122(8) 0.0068(9)
C42 0.0291(10) 0.0393(11) 0.0252(10) -0.0013(9) 0.0071(8) 0.0074(9)
C43 0.0580(15) 0.0430(13) 0.0351(12) -0.0039(10) 0.0204(11) 0.0150(11)
C44 0.0285(10) 0.0378(11) 0.0211(9) 0.0046(8) 0.0063(8) -0.0030(9)
O45 0.0509(9) 0.0323(8) 0.0331(8) 0.0005(6) 0.0199(7) -0.0028(7)
O46 0.0494(10) 0.0439(9) 0.0521(10) 0.0157(8) 0.0301(8) 0.0035(8)
C47 0.0560(15) 0.0459(14) 0.0494(14) 0.0155(11) 0.0246(12) -0.0071(12)
C48 0.078(2) 0.075(2) 0.069(2) 0.0178(17) 0.0058(17) -0.0264(18)
N49 0.0264(8) 0.0233(8) 0.0248(8) 0.0020(6) 0.0087(7) -0.0031(6)
N50 0.0252(8) 0.0225(8) 0.0239(8) 0.0011(6) 0.0065(6) -0.0040(6)
C51 0.0268(10) 0.0285(10) 0.0226(9) 0.0010(8) 0.0070(8) 0.0011(8)
C52 0.0358(11) 0.0340(11) 0.0290(10) 0.0035(8) 0.0154(9) 0.0005(9)
C53 0.0313(10) 0.0319(10) 0.0294(10) 0.0062(8) 0.0131(8) -0.0019(8)
C54 0.0498(14) 0.0336(12) 0.0449(13) 0.0071(10) 0.0263(11) -0.0056(10)
C55 0.0354(11) 0.0306(10) 0.0232(9) -0.0010(8) 0.0083(8) -0.0028(9)
O56 0.0600(11) 0.0393(9) 0.0450(9) -0.0133(7) 0.0309(8) -0.0189(8)
O57 0.0444(10) 0.0331(8) 0.0704(12) -0.0160(8) 0.0287(9) -0.0046(7)
C58 0.0534(16) 0.0351(13) 0.082(2) -0.0218(13) 0.0274(15) -0.0060(11)
C59 0.094(2) 0.0336(14) 0.0665(19) -0.0022(13) 0.0246(17) -0.0019(14)
Cl81 0.0668(4) 0.0418(3) 0.0403(3) -0.0019(2) 0.0148(3) -0.0173(3)
O82 0.0908(19) 0.144(3) 0.0775(17) -0.0123(16) 0.0484(15) -0.0613(18)
O83 0.0827(15) 0.0527(11) 0.0409(10) -0.0108(8) 0.0173(10) -0.0147(10)
O84 0.186(3) 0.0607(16) 0.091(2) 0.0204(14) -0.011(2) 0.0135(19)
O85 0.0600(12) 0.0565(11) 0.0547(11) -0.0155(9) 0.0207(9) -0.0248(9)
Cl86 0.0431(4) 0.0224(2) 0.0299(5) -0.0033(3) 0.0104(4) -0.0083(2)
O87 0.092(2) 0.0668(17) 0.0823(16) -0.0155(14) 0.0570(15) -0.0308(14)
O88 0.0567(14) 0.0668(15) 0.0682(15) -0.0086(12) -0.0075(11) -0.0133(11)
O89 0.107(2) 0.0401(11) 0.0590(13) -0.0225(10) 0.0208(13) 0.0007(12)
O90 0.0972(19) 0.0403(11) 0.0603(15) 0.0182(11) 0.0184(14) 0.0039(11)
Cl6B 0.0431(4) 0.0224(2) 0.0299(5) -0.0033(3) 0.0104(4) -0.0083(2)
O87B 0.092(2) 0.0668(17) 0.0823(16) -0.0155(14) 0.0570(15) -0.0308(14)
O88B 0.0567(14) 0.0668(15) 0.0682(15) -0.0086(12) -0.0075(11) -0.0133(11)
O89B 0.107(2) 0.0401(11) 0.0590(13) -0.0225(10) 0.0208(13) 0.0007(12)
O90B 0.0972(19) 0.0403(11) 0.0603(15) 0.0182(11) 0.0184(14) 0.0039(11)

loop_
_atom_type_symbol
_atom_type_description
_atom_type_scat_dispersion_real
_atom_type_scat_dispersion_imag
_atom_type_scat_source
C C 0.0033 0.0016 'International Tables Vol C Tables 4.2.6.8 and 6.1.1.4'
H H 0.0000 0.0000 'International Tables Vol C Tables 4.2.6.8 and 6.1.1.4'
N N 0.0061 0.0033 'International Tables Vol C Tables 4.2.6.8 and 6.1.1.4'
O O 0.0106 0.0060 'International Tables Vol C Tables 4.2.6.8 and 6.1.1.4'
Ni Ni 0.3393 1.1124 'International Tables Vol C Tables 4.2.6.8 and 6.1.1.4'
Cl Cl 0.1484 0.1585 'International Tables Vol C Tables 4.2.6.8 and 6.1.1.4'

loop_
_geom_angle_atom_site_label_1
_geom_angle_atom_site_label_2
_geom_angle_atom_site_label_3
_geom_angle
_geom_angle_site_symmetry_1
_geom_angle_site_symmetry_3
_geom_angle_publ_flag
N2 Ni1 N32 168.21(6) . . ?
N2 Ni1 N39 97.96(6) . . ?
N32 Ni1 N39 76.99(6) . . ?
N2 Ni1 N50 109.03(6) . . ?
N32 Ni1 N50 76.51(6) . . ?
N39 Ni1 N50 153.01(6) . . ?
N2 Ni1 N20 76.19(6) . . ?
N32 Ni1 N20 114.78(6) . . ?
N39 Ni1 N20 97.05(6) . . ?
N50 Ni1 N20 89.41(6) . . ?
N2 Ni1 N9 77.29(6) . . ?
N32 Ni1 N9 91.74(6) . . ?
N39 Ni1 N9 87.54(6) . . ?
N50 Ni1 N9 98.30(6) . . ?
N20 Ni1 N9 153.46(6) . . ?
C3 N2 C7 119.43(16) . . ?
C3 N2 Ni1 119.44(13) . . ?
C7 N2 Ni1 120.89(13) . . ?
N2 C3 C4 123.00(18) . . ?
N2 C3 N8 112.83(16) . . ?
C4 C3 N8 124.17(17) . . ?
C3 C4 C5 116.46(18) . . ?
C3 C4 H4 121.8 . . ?
C5 C4 H4 121.8 . . ?
C6 C5 C4 121.52(19) . . ?
C6 C5 H5 119.2 . . ?
C4 C5 H5 119.2 . . ?
C7 C6 C5 116.99(19) . . ?
C7 C6 H6 121.5 . . ?
C5 C6 H6 121.5 . . ?
N2 C7 C6 122.48(18) . . ?
N2 C7 N19 112.52(16) . . ?
C6 C7 N19 125.00(18) . . ?
C12 N8 N9 112.00(15) . . ?
C12 N8 C3 130.37(16) . . ?
N9 N8 C3 117.44(14) . . ?
C10 N9 N8 104.28(14) . . ?
C10 N9 Ni1 137.09(13) . . ?
N8 N9 Ni1 107.55(11) . . ?
N9 C10 C11 111.43(17) . . ?
N9 C10 C14 121.31(17) . . ?
C11 C10 C14 126.95(17) . . ?
C12 C11 C10 106.22(17) . . ?
C12 C11 H11 126.9 . . ?
C10 C11 H11 126.9 . . ?
N8 C12 C11 106.05(17) . . ?
N8 C12 C13 124.46(18) . . ?
C11 C12 C13 129.49(19) . . ?
C12 C13 H13A 109.5 . . ?
C12 C13 H13B 109.5 . . ?
H13A C13 H13B 109.5 . . ?
C12 C13 H13C 109.5 . . ?
H13A C13 H13C 109.5 . . ?
H13B C13 H13C 109.5 . . ?
O15 C14 O16 126.13(18) . . ?
O15 C14 C10 123.24(17) . . ?
O16 C14 C10 110.58(16) . . ?
C14 O16 C17 117.00(16) . . ?
O16 C17 C18 109.07(19) . . ?
O16 C17 H17A 109.9 . . ?
C18 C17 H17A 109.9 . . ?
O16 C17 H17B 109.9 . . ?
C18 C17 H17B 109.9 . . ?
H17A C17 H17B 108.3 . . ?
C17 C18 H18A 109.5 . . ?
C17 C18 H18B 109.5 . . ?
H18A C18 H18B 109.5 . . ?
C17 C18 H18C 109.5 . . ?
H18A C18 H18C 109.5 . . ?
H18B C18 H18C 109.5 . . ?
N20 N19 C23 111.60(16) . . ?
N20 N19 C7 116.89(15) . . ?
C23 N19 C7 131.00(17) . . ?
C21 N20 N19 104.56(16) . . ?
C21 N20 Ni1 142.28(14) . . ?
N19 N20 Ni1 112.81(11) . . ?
N20 C21 C22 111.56(18) . . ?
N20 C21 C25 123.76(18) . . ?
C22 C21 C25 124.68(18) . . ?
C23 C22 C21 106.31(18) . . ?
C23 C22 H22 126.8 . . ?
C21 C22 H22 126.8 . . ?
C22 C23 N19 105.95(18) . . ?
C22 C23 C24 127.99(19) . . ?
N19 C23 C24 126.04(19) . . ?
C23 C24 H24A 109.5 . . ?
C23 C24 H24B 109.5 . . ?
H24A C24 H24B 109.5 . . ?
C23 C24 H24C 109.5 . . ?
H24A C24 H24C 109.5 . . ?
H24B C24 H24C 109.5 . . ?
O26 C25 O27 124.5(2) . . ?
O26 C25 C21 121.8(2) . . ?
O27 C25 C21 113.71(18) . . ?
C25 O27 C28 115.38(18) . . ?
O27 C28 C29 110.3(3) . . ?
O27 C28 H28A 109.6 . . ?
C29 C28 H28A 109.6 . . ?
O27 C28 H28B 109.6 . . ?
C29 C28 H28B 109.6 . . ?
H28A C28 H28B 108.1 . . ?
C28 C29 H29A 109.5 . . ?
C28 C29 H29B 109.5 . . ?
H29A C29 H29B 109.5 . . ?
C28 C29 H29C 109.5 . . ?
H29A C29 H29C 109.5 . . ?
H29B C29 H29C 109.5 . . ?
C33 N32 C37 119.44(17) . . ?
C33 N32 Ni1 119.36(13) . . ?
C37 N32 Ni1 120.59(13) . . ?
N32 C33 C34 122.31(18) . . ?
N32 C33 N38 112.54(16) . . ?
C34 C33 N38 125.16(18) . . ?
C35 C34 C33 117.02(19) . . ?
C35 C34 H34 121.5 . . ?
C33 C34 H34 121.5 . . ?
C36 C35 C34 121.6(2) . . ?
C36 C35 H35 119.2 . . ?
C34 C35 H35 119.2 . . ?
C37 C36 C35 116.88(19) . . ?
C37 C36 H36 121.6 . . ?
C35 C36 H36 121.6 . . ?
N32 C37 C36 122.69(18) . . ?
N32 C37 N49 112.32(16) . . ?
C36 C37 N49 124.98(18) . . ?
N39 N38 C42 111.07(16) . . ?
N39 N38 C33 117.13(15) . . ?
C42 N38 C33 131.79(17) . . ?
C40 N39 N38 105.15(15) . . ?
C40 N39 Ni1 140.37(14) . . ?
N38 N39 Ni1 111.83(11) . . ?
N39 C40 C41 111.17(18) . . ?
N39 C40 C44 120.39(18) . . ?
C41 C40 C44 128.19(18) . . ?
C42 C41 C40 106.64(18) . . ?
C42 C41 H41 126.7 . . ?
C40 C41 H41 126.7 . . ?
C41 C42 N38 105.97(18) . . ?
C41 C42 C43 128.67(19) . . ?
N38 C42 C43 125.37(19) . . ?
C42 C43 H43A 109.5 . . ?
C42 C43 H43B 109.5 . . ?
H43A C43 H43B 109.5 . . ?
C42 C43 H43C 109.5 . . ?
H43A C43 H43C 109.5 . . ?
H43B C43 H43C 109.5 . . ?
O45 C44 O46 125.7(2) . . ?
O45 C44 C40 124.83(18) . . ?
O46 C44 C40 109.39(18) . . ?
C44 O46 C47 115.93(18) . . ?
O46 C47 C48 110.5(2) . . ?
O46 C47 H47A 109.6 . . ?
C48 C47 H47A 109.6 . . ?
O46 C47 H47B 109.6 . . ?
C48 C47 H47B 109.6 . . ?
H47A C47 H47B 108.1 . . ?
C47 C48 H48A 109.5 . . ?
C47 C48 H48B 109.5 . . ?
H48A C48 H48B 109.5 . . ?
C47 C48 H48C 109.5 . . ?
H48A C48 H48C 109.5 . . ?
H48B C48 H48C 109.5 . . ?
N50 N49 C53 111.28(16) . . ?
N50 N49 C37 117.23(15) . . ?
C53 N49 C37 130.94(16) . . ?
C51 N50 N49 104.61(15) . . ?
C51 N50 Ni1 139.98(13) . . ?
N49 N50 Ni1 112.61(11) . . ?
N50 C51 C52 111.57(18) . . ?
N50 C51 C55 120.13(17) . . ?
C52 C51 C55 128.29(18) . . ?
C53 C52 C51 106.46(18) . . ?
C53 C52 H52 126.8 . . ?
C51 C52 H52 126.8 . . ?
C52 C53 N49 106.08(17) . . ?
C52 C53 C54 128.46(19) . . ?
N49 C53 C54 125.46(19) . . ?
C53 C54 H54A 109.5 . . ?
C53 C54 H54B 109.5 . . ?
H54A C54 H54B 109.5 . . ?
C53 C54 H54C 109.5 . . ?
H54A C54 H54C 109.5 . . ?
H54B C54 H54C 109.5 . . ?
O56 C55 O57 126.6(2) . . ?
O56 C55 C51 124.03(19) . . ?
O57 C55 C51 109.34(17) . . ?
C55 O57 C58 117.63(18) . . ?
O57 C58 C59 108.9(2) . . ?
O57 C58 H58A 109.9 . . ?
C59 C58 H58A 109.9 . . ?
O57 C58 H58B 109.9 . . ?
C59 C58 H58B 109.9 . . ?
H58A C58 H58B 108.3 . . ?
C58 C59 H59A 109.5 . . ?
C58 C59 H59B 109.5 . . ?
H59A C59 H59B 109.5 . . ?
C58 C59 H59C 109.5 . . ?
H59A C59 H59C 109.5 . . ?
H59B C59 H59C 109.5 . . ?
O85 Cl81 O82 109.09(15) . . ?
O85 Cl81 O83 110.86(12) . . ?
O82 Cl81 O83 110.08(15) . . ?
O85 Cl81 O84 108.83(17) . . ?
O82 Cl81 O84 109.3(2) . . ?
O83 Cl81 O84 108.68(16) . . ?
O90 Cl86 O88 110.20(17) . . ?
O90 Cl86 O87 110.28(18) . . ?
O88 Cl86 O87 107.22(18) . . ?
O90 Cl86 O89 110.22(16) . . ?
O88 Cl86 O89 110.01(17) . . ?
O87 Cl86 O89 108.84(16) . . ?
O90B Cl6B O87B 112.7(12) . . ?
O90B Cl6B O88B 110.8(12) . . ?
O87B Cl6B O88B 107.3(12) . . ?
O90B Cl6B O89B 110.6(12) . . ?
O87B Cl6B O89B 106.2(12) . . ?
O88B Cl6B O89B 109.1(11) . . ?

loop_
_geom_bond_atom_site_label_1
_geom_bond_atom_site_label_2
_geom_bond_distance
_geom_bond_site_symmetry_2
_geom_bond_publ_flag
Ni1 N2 2.0008(15) . ?
Ni1 N32 2.0072(16) . ?
Ni1 N39 2.0966(16) . ?
Ni1 N50 2.1207(16) . ?
Ni1 N20 2.1236(16) . ?
Ni1 N9 2.1826(16) . ?
N2 C3 1.329(2) . ?
N2 C7 1.329(2) . ?
C3 C4 1.382(3) . ?
C3 N8 1.418(2) . ?
C4 C5 1.385(3) . ?
C4 H4 0.9500 . ?
C5 C6 1.383(3) . ?
C5 H5 0.9500 . ?
C6 C7 1.382(3) . ?
C6 H6 0.9500 . ?
C7 N19 1.416(2) . ?
N8 C12 1.365(2) . ?
N8 N9 1.370(2) . ?
N9 C10 1.337(2) . ?
C10 C11 1.395(3) . ?
C10 C14 1.489(3) . ?
C11 C12 1.370(3) . ?
C11 H11 0.9500 . ?
C12 C13 1.483(3) . ?
C13 H13A 0.9800 . ?
C13 H13B 0.9800 . ?
C13 H13C 0.9800 . ?
C14 O15 1.203(2) . ?
C14 O16 1.329(2) . ?
O16 C17 1.475(3) . ?
C17 C18 1.484(3) . ?
C17 H17A 0.9900 . ?
C17 H17B 0.9900 . ?
C18 H18A 0.9800 . ?
C18 H18B 0.9800 . ?
C18 H18C 0.9800 . ?
N19 N20 1.368(2) . ?
N19 C23 1.376(3) . ?
N20 C21 1.333(2) . ?
C21 C22 1.395(3) . ?
C21 C25 1.478(3) . ?
C22 C23 1.366(3) . ?
C22 H22 0.9500 . ?
C23 C24 1.491(3) . ?
C24 H24A 0.9800 . ?
C24 H24B 0.9800 . ?
C24 H24C 0.9800 . ?
C25 O26 1.192(3) . ?
C25 O27 1.317(3) . ?
O27 C28 1.462(3) . ?
C28 C29 1.476(5) . ?
C28 H28A 0.9900 . ?
C28 H28B 0.9900 . ?
C29 H29A 0.9800 . ?
C29 H29B 0.9800 . ?
C29 H29C 0.9800 . ?
N32 C33 1.335(2) . ?
N32 C37 1.336(2) . ?
C33 C34 1.386(3) . ?
C33 N38 1.416(3) . ?
C34 C35 1.384(3) . ?
C34 H34 0.9500 . ?
C35 C36 1.383(3) . ?
C35 H35 0.9500 . ?
C36 C37 1.381(3) . ?
C36 H36 0.9500 . ?
C37 N49 1.415(2) . ?
N38 N39 1.371(2) . ?
N38 C42 1.382(3) . ?
N39 C40 1.328(3) . ?
C40 C41 1.398(3) . ?
C40 C44 1.487(3) . ?
C41 C42 1.363(3) . ?
C41 H41 0.9500 . ?
C42 C43 1.487(3) . ?
C43 H43A 0.9800 . ?
C43 H43B 0.9800 . ?
C43 H43C 0.9800 . ?
C44 O45 1.194(3) . ?
C44 O46 1.335(2) . ?
O46 C47 1.465(3) . ?
C47 C48 1.489(4) . ?
C47 H47A 0.9900 . ?
C47 H47B 0.9900 . ?
C48 H48A 0.9800 . ?
C48 H48B 0.9800 . ?
C48 H48C 0.9800 . ?
N49 N50 1.369(2) . ?
N49 C53 1.379(2) . ?
N50 C51 1.332(3) . ?
C51 C52 1.392(3) . ?
C51 C55 1.487(3) . ?
C52 C53 1.361(3) . ?
C52 H52 0.9500 . ?
C53 C54 1.492(3) . ?
C54 H54A 0.9800 . ?
C54 H54B 0.9800 . ?
C54 H54C 0.9800 . ?
C55 O56 1.194(3) . ?
C55 O57 1.328(3) . ?
O57 C58 1.462(3) . ?
C58 C59 1.495(4) . ?
C58 H58A 0.9900 . ?
C58 H58B 0.9900 . ?
C59 H59A 0.9800 . ?
C59 H59B 0.9800 . ?
C59 H59C 0.9800 . ?
Cl81 O85 1.4139(18) . ?
Cl81 O82 1.416(3) . ?
Cl81 O83 1.4213(19) . ?
Cl81 O84 1.432(3) . ?
Cl86 O90 1.415(2) . ?
Cl86 O88 1.416(2) . ?
Cl86 O87 1.419(2) . ?
Cl86 O89 1.423(2) . ?
Cl6B O90B 1.412(9) . ?
Cl6B O87B 1.413(9) . ?
Cl6B O88B 1.418(9) . ?
Cl6B O89B 1.423(9) . ?

loop_
_geom_torsion_atom_site_label_1
_geom_torsion_atom_site_label_2
_geom_torsion_atom_site_label_3
_geom_torsion_atom_site_label_4
_geom_torsion
_geom_torsion_site_symmetry_1
_geom_torsion_site_symmetry_2
_geom_torsion_site_symmetry_3
_geom_torsion_site_symmetry_4
_geom_torsion_publ_flag
C7 N2 C3 C4 3.7(3) . . . . ?
Ni1 N2 C3 C4 -170.63(14) . . . . ?
C7 N2 C3 N8 -176.21(15) . . . . ?
Ni1 N2 C3 N8 9.4(2) . . . . ?
N2 C3 C4 C5 -1.3(3) . . . . ?
N8 C3 C4 C5 178.59(18) . . . . ?
C3 C4 C5 C6 -1.5(3) . . . . ?
C4 C5 C6 C7 1.8(3) . . . . ?
C3 N2 C7 C6 -3.4(3) . . . . ?
Ni1 N2 C7 C6 170.92(15) . . . . ?
C3 N2 C7 N19 176.25(15) . . . . ?
Ni1 N2 C7 N19 -9.5(2) . . . . ?
C5 C6 C7 N2 0.7(3) . . . . ?
C5 C6 C7 N19 -178.91(18) . . . . ?
N2 C3 N8 C12 150.10(19) . . . . ?
C4 C3 N8 C12 -29.8(3) . . . . ?
N2 C3 N8 N9 -24.5(2) . . . . ?
C4 C3 N8 N9 155.57(17) . . . . ?
C12 N8 N9 C10 0.9(2) . . . . ?
C3 N8 N9 C10 176.45(15) . . . . ?
C12 N8 N9 Ni1 -149.93(13) . . . . ?
C3 N8 N9 Ni1 25.62(17) . . . . ?
N8 N9 C10 C11 -1.0(2) . . . . ?
Ni1 N9 C10 C11 135.92(17) . . . . ?
N8 N9 C10 C14 173.02(16) . . . . ?
Ni1 N9 C10 C14 -50.0(3) . . . . ?
N9 C10 C11 C12 0.8(2) . . . . ?
C14 C10 C11 C12 -172.83(18) . . . . ?
N9 N8 C12 C11 -0.4(2) . . . . ?
C3 N8 C12 C11 -175.24(18) . . . . ?
N9 N8 C12 C13 179.1(2) . . . . ?
C3 N8 C12 C13 4.3(3) . . . . ?
C10 C11 C12 N8 -0.2(2) . . . . ?
C10 C11 C12 C13 -179.8(2) . . . . ?
N9 C10 C14 O15 -29.5(3) . . . . ?
C11 C10 C14 O15 143.6(2) . . . . ?
N9 C10 C14 O16 152.82(17) . . . . ?
C11 C10 C14 O16 -34.1(3) . . . . ?
O15 C14 O16 C17 -7.1(3) . . . . ?
C10 C14 O16 C17 170.49(18) . . . . ?
C14 O16 C17 C18 144.5(2) . . . . ?
N2 C7 N19 N20 4.9(2) . . . . ?
C6 C7 N19 N20 -175.49(18) . . . . ?
N2 C7 N19 C23 -166.17(18) . . . . ?
C6 C7 N19 C23 13.4(3) . . . . ?
C23 N19 N20 C21 -0.9(2) . . . . ?
C7 N19 N20 C21 -173.65(15) . . . . ?
C23 N19 N20 Ni1 173.93(12) . . . . ?
C7 N19 N20 Ni1 1.17(19) . . . . ?
N19 N20 C21 C22 0.6(2) . . . . ?
Ni1 N20 C21 C22 -171.59(16) . . . . ?
N19 N20 C21 C25 -179.57(18) . . . . ?
Ni1 N20 C21 C25 8.3(3) . . . . ?
N20 C21 C22 C23 -0.1(2) . . . . ?
C25 C21 C22 C23 -179.93(19) . . . . ?
C21 C22 C23 N19 -0.5(2) . . . . ?
C21 C22 C23 C24 178.1(2) . . . . ?
N20 N19 C23 C22 0.9(2) . . . . ?
C7 N19 C23 C22 172.29(18) . . . . ?
N20 N19 C23 C24 -177.8(2) . . . . ?
C7 N19 C23 C24 -6.4(3) . . . . ?
N20 C21 C25 O26 -176.1(2) . . . . ?
C22 C21 C25 O26 3.7(4) . . . . ?
N20 C21 C25 O27 3.6(3) . . . . ?
C22 C21 C25 O27 -176.6(2) . . . . ?
O26 C25 O27 C28 -0.4(4) . . . . ?
C21 C25 O27 C28 179.9(2) . . . . ?
C25 O27 C28 C29 -82.2(3) . . . . ?
C37 N32 C33 C34 2.6(3) . . . . ?
Ni1 N32 C33 C34 173.69(16) . . . . ?
C37 N32 C33 N38 -177.41(16) . . . . ?
Ni1 N32 C33 N38 -6.3(2) . . . . ?
N32 C33 C34 C35 -3.1(3) . . . . ?
N38 C33 C34 C35 176.86(19) . . . . ?
C33 C34 C35 C36 1.0(3) . . . . ?
C34 C35 C36 C37 1.5(3) . . . . ?
C33 N32 C37 C36 0.2(3) . . . . ?
Ni1 N32 C37 C36 -170.79(15) . . . . ?
C33 N32 C37 N49 179.05(16) . . . . ?
Ni1 N32 C37 N49 8.0(2) . . . . ?
C35 C36 C37 N32 -2.2(3) . . . . ?
C35 C36 C37 N49 179.11(19) . . . . ?
N32 C33 N38 N39 -5.9(2) . . . . ?
C34 C33 N38 N39 174.13(19) . . . . ?
N32 C33 N38 C42 172.82(19) . . . . ?
C34 C33 N38 C42 -7.2(3) . . . . ?
C42 N38 N39 C40 0.8(2) . . . . ?
C33 N38 N39 C40 179.72(16) . . . . ?
C42 N38 N39 Ni1 -164.72(13) . . . . ?
C33 N38 N39 Ni1 14.24(19) . . . . ?
N38 N39 C40 C41 -0.9(2) . . . . ?
Ni1 N39 C40 C41 157.70(16) . . . . ?
N38 N39 C40 C44 173.80(17) . . . . ?
Ni1 N39 C40 C44 -27.6(3) . . . . ?
N39 C40 C41 C42 0.7(2) . . . . ?
C44 C40 C41 C42 -173.5(2) . . . . ?
C40 C41 C42 N38 -0.2(2) . . . . ?
C40 C41 C42 C43 -179.9(2) . . . . ?
N39 N38 C42 C41 -0.3(2) . . . . ?
C33 N38 C42 C41 -179.09(19) . . . . ?
N39 N38 C42 C43 179.3(2) . . . . ?
C33 N38 C42 C43 0.6(3) . . . . ?
N39 C40 C44 O45 -22.1(3) . . . . ?
C41 C40 C44 O45 151.6(2) . . . . ?
N39 C40 C44 O46 160.30(18) . . . . ?
C41 C40 C44 O46 -26.0(3) . . . . ?
O45 C44 O46 C47 0.9(3) . . . . ?
C40 C44 O46 C47 178.49(19) . . . . ?
C44 O46 C47 C48 86.5(3) . . . . ?
N32 C37 N49 N50 -9.8(2) . . . . ?
C36 C37 N49 N50 168.98(19) . . . . ?
N32 C37 N49 C53 160.83(19) . . . . ?
C36 C37 N49 C53 -20.4(3) . . . . ?
C53 N49 N50 C51 -0.3(2) . . . . ?
C37 N49 N50 C51 172.17(16) . . . . ?
C53 N49 N50 Ni1 -165.25(13) . . . . ?
C37 N49 N50 Ni1 7.2(2) . . . . ?
N49 N50 C51 C52 -0.1(2) . . . . ?
Ni1 N50 C51 C52 158.09(16) . . . . ?
N49 N50 C51 C55 179.36(17) . . . . ?
Ni1 N50 C51 C55 -22.5(3) . . . . ?
N50 C51 C52 C53 0.4(2) . . . . ?
C55 C51 C52 C53 -179.0(2) . . . . ?
C51 C52 C53 N49 -0.5(2) . . . . ?
C51 C52 C53 C54 178.8(2) . . . . ?
N50 N49 C53 C52 0.5(2) . . . . ?
C37 N49 C53 C52 -170.59(19) . . . . ?
N50 N49 C53 C54 -178.8(2) . . . . ?
C37 N49 C53 C54 10.1(3) . . . . ?
N50 C51 C55 O56 -24.8(3) . . . . ?
C52 C51 C55 O56 154.5(2) . . . . ?
N50 C51 C55 O57 157.85(18) . . . . ?
C52 C51 C55 O57 -22.8(3) . . . . ?
O56 C55 O57 C58 5.4(4) . . . . ?
C51 C55 O57 C58 -177.3(2) . . . . ?
C55 O57 C58 C59 103.1(3) . . . . ?
